data_4344209
loop_
_publ_author_name
'Christian, B.H.'
'Sawyer, J.F.'
'Gillespie, R.J.'

_publ_section_title
;
 Preparation, X-ray Crystal Structures, and Vibrational Spectra of Some
 Salts of the As3 S4(+) and As3 Se4(+) Cations
;
_journal_name_full 'Inorganic Chemistry'
_journal_page_first 3410
_journal_page_last 3420
_journal_volume 20
_journal_year 1981
_chemical_formula_sum 'As3 F6 S4 Sb'
_chemical_name_systematic 'As3 S4 Sb F6'
_space_group_IT_number 57
_symmetry_space_group_name_Hall '-P 2c 2ac'
_symmetry_space_group_name_H-M 'P c a m'
_cell_angle_alpha 90
_cell_angle_beta 90
_cell_angle_gamma 90
_cell_formula_units_Z 4
_cell_length_a 20.453
_cell_length_b 5.99
_cell_length_c 9.609
_cell_volume 1177.232
_citation_journal_id_ASTM INOCAJ
_cod_data_source_file Christian_INOCAJ_1981_24.cif
_cod_data_source_block As3F6S4Sb1
_cod_original_sg_symbol_Hall '-P 2c 2b (y,-x,z)'
_cod_original_formula_sum 'As3 F6 S4 Sb1'
_cod_database_code 4344209

loop_
_symmetry_equiv_pos_as_xyz
x,y,z
-x,-y,z+1/2
-x+1/2,y,-z
x+1/2,-y,-z+1/2
-x,-y,-z
x,y,-z-1/2
x-1/2,-y,z
-x-1/2,y,z-1/2

loop_
_atom_site_label
_atom_site_type_symbol
_atom_site_fract_x
_atom_site_fract_y
_atom_site_fract_z
_atom_site_occupancy
_atom_site_U_iso_or_equiv
Sb1 Sb+5 0.3357 0.5119 0.25 1 0.0
S2 S-2 0.1353 -0.315 0.25 1 0.0
As1 As+3 0.00986 0.0543 0.25 1 0.0
F2 F-1 0.288 0.3722 0.1143 1 0.0
F4 F-1 0.2791 0.7517 0.25 1 0.0
S3 S-2 0.0361 -0.3103 0.25 1 0.0
S1 S-2 0.075 0.1486 0.0743 1 0.0
As2 As+3 0.17 0.0055 0.1219 1 0.0
F1 F-1 0.3858 0.6482 0.1142 1 0.0
F3 F-1 0.3915 0.2695 0.25 1 0.0
